data_7206440
loop_
_publ_author_name
'Dziubek, Kamil F.'
'Katrusiak, Andrzej'

_publ_section_title
;
 Pressure-induced pseudorotation in crystalline pyrrolidine.
;
_journal_issue 34
_journal_name_full 'Physical chemistry chemical physics : PCCP'
_journal_page_first 15428
_journal_page_last 15431
_journal_paper_doi 10.1039/c1cp21087d
_journal_volume 13
_journal_year 2011
_chemical_formula_moiety 'C4 H9 N'
_chemical_formula_sum 'C4 H9 N'
_chemical_formula_weight 71.12
_chemical_melting_point 210.15
_chemical_name_common pyrrolidine
_chemical_name_systematic
;
azacyclopentane
;
_space_group_IT_number 14
_symmetry_cell_setting monoclinic
_symmetry_space_group_name_Hall '-P 2ybc'
_symmetry_space_group_name_H-M 'P 1 21/c 1'
_atom_sites_solution_hydrogens geom
_atom_sites_solution_primary direct
_atom_sites_solution_secondary difmap
_audit_creation_method SHELXL-97
_cell_angle_alpha 90.00
_cell_angle_beta 110.45(3)
_cell_angle_gamma 90.00
_cell_formula_units_Z 4
_cell_length_a 8.717(2)
_cell_length_b 5.2330(10)
_cell_length_c 10.831(2)
_cell_measurement_reflns_used 2296
_cell_measurement_temperature 200(2)
_cell_measurement_theta_max 27.05
_cell_measurement_theta_min 2.74
_cell_volume 462.93(19)
_computing_cell_refinement 'CrysAlisPro (Oxford Diffraction, 2010)'
_computing_data_collection 'CrysAlisPro (Oxford Diffraction, 2010)'
_computing_data_reduction 'CrysAlisPro (Oxford Diffraction, 2010)'
_computing_molecular_graphics 'X-Seed (Barbour, 1999)'
_computing_publication_material 'SHELXL-97 (Sheldrick, 1997)'
_computing_structure_refinement 'SHELXL-97 (Sheldrick, 1997)'
_computing_structure_solution 'SHELXS-97 (Sheldrick, 1990)'
_diffrn_ambient_temperature 200(2)
_diffrn_measured_fraction_theta_full 0.895
_diffrn_measured_fraction_theta_max 0.895
_diffrn_measurement_device_type 'KM-4 CCD'
_diffrn_measurement_method \w-scans
_diffrn_radiation_monochromator graphite
_diffrn_radiation_source 'fine-focus sealed tube'
_diffrn_radiation_wavelength 0.71073
_diffrn_reflns_av_R_equivalents 0.0722
_diffrn_reflns_av_sigmaI/netI 0.0629
_diffrn_reflns_limit_h_max 10
_diffrn_reflns_limit_h_min -11
_diffrn_reflns_limit_k_max 5
_diffrn_reflns_limit_k_min -7
_diffrn_reflns_limit_l_max 14
_diffrn_reflns_limit_l_min -13
_diffrn_reflns_number 2975
_diffrn_reflns_theta_full 29.80
_diffrn_reflns_theta_max 29.80
_diffrn_reflns_theta_min 2.49
_diffrn_standards_decay_% 0
_diffrn_standards_interval_count 0
_diffrn_standards_number 0
_exptl_absorpt_coefficient_mu 0.062
_exptl_absorpt_correction_type none
_exptl_crystal_colour colourless
_exptl_crystal_density_diffrn 1.020
_exptl_crystal_density_method 'not measured'
_exptl_crystal_description cylinder
_exptl_crystal_F_000 160
_exptl_crystal_size_max 0.3
_exptl_crystal_size_mid 0.3
_exptl_crystal_size_min 0.3
_exptl_crystal_size_rad 0.15
_refine_diff_density_max 0.224
_refine_diff_density_min -0.374
_refine_diff_density_rms 0.074
_refine_ls_extinction_method none
_refine_ls_goodness_of_fit_ref 1.005
_refine_ls_hydrogen_treatment mixed
_refine_ls_matrix_type full
_refine_ls_number_parameters 73
_refine_ls_number_reflns 1187
_refine_ls_number_restraints 0
_refine_ls_restrained_S_all 1.005
_refine_ls_R_factor_all 0.1047
_refine_ls_R_factor_gt 0.0629
_refine_ls_shift/su_max 0.000
_refine_ls_shift/su_mean 0.000
_refine_ls_structure_factor_coef Fsqd
_refine_ls_weighting_details 'calc w=1/[\s^2^(Fo^2^)+(0.2000P)^2^+0.0000P] where P=(Fo^2^+2Fc^2^)/3'
_refine_ls_weighting_scheme calc
_refine_ls_wR_factor_gt 0.1892
_refine_ls_wR_factor_ref 0.2815
_reflns_number_gt 712
_reflns_number_total 1187
_reflns_threshold_expression >2sigma(I)
_cod_data_source_file c1cp21087d.txt
_cod_data_source_block pyrrolidine_200K
_cod_original_sg_symbol_H-M 'P 21/c'
_cod_database_code 7206440

loop_
_symmetry_equiv_pos_as_xyz
'x, y, z'
'-x, y+1/2, -z+1/2'
'-x, -y, -z'
'x, -y-1/2, z-1/2'

loop_
_atom_site_label
_atom_site_type_symbol
_atom_site_fract_x
_atom_site_fract_y
_atom_site_fract_z
_atom_site_U_iso_or_equiv
_atom_site_adp_type
_atom_site_occupancy
_atom_site_symmetry_multiplicity
_atom_site_calc_flag
N1 N 0.3921(2) 1.0242(3) 0.19653(19) 0.0496(6) Uani 1 1 d
H1 H 0.456(3) 0.909(5) 0.235(3) 0.060 Uiso 1 1 d
C2 C 0.3109(3) 0.9330(4) 0.0621(2) 0.0522(7) Uani 1 1 d
H21 H 0.379(3) 0.876(6) 0.025(3) 0.063 Uiso 1 1 d
H22 H 0.253(3) 1.082(5) 0.002(3) 0.063 Uiso 1 1 d
C3 C 0.1896(3) 0.7291(5) 0.0676(2) 0.0521(7) Uani 1 1 d
H31 H 0.097(3) 0.738(5) -0.004(3) 0.062 Uiso 1 1 d
H32 H 0.235(3) 0.569(6) 0.068(3) 0.062 Uiso 1 1 d
C4 C 0.1550(3) 0.7880(5) 0.1928(2) 0.0571(7) Uani 1 1 d
H41 H 0.194(3) 0.647(6) 0.255(3) 0.068 Uiso 1 1 d
H42 H 0.055(4) 0.814(5) 0.188(3) 0.068 Uiso 1 1 d
C5 C 0.2630(3) 1.0171(4) 0.2528(3) 0.0583(8) Uani 1 1 d
H51 H 0.195(4) 1.163(6) 0.223(3) 0.070 Uiso 1 1 d
H52 H 0.300(4) 1.019(5) 0.344(4) 0.070 Uiso 1 1 d

loop_
_atom_site_aniso_label
_atom_site_aniso_U_11
_atom_site_aniso_U_22
_atom_site_aniso_U_33
_atom_site_aniso_U_23
_atom_site_aniso_U_13
_atom_site_aniso_U_12
N1 0.0426(10) 0.0403(10) 0.0567(12) -0.0008(7) 0.0056(8) -0.0032(6)
C2 0.0571(13) 0.0524(13) 0.0510(12) -0.0014(10) 0.0239(10) -0.0105(10)
C3 0.0545(12) 0.0484(13) 0.0489(12) -0.0026(9) 0.0127(10) -0.0139(10)
C4 0.0597(13) 0.0513(13) 0.0682(15) 0.0028(10) 0.0324(12) -0.0076(10)
C5 0.0800(17) 0.0415(14) 0.0585(15) -0.0024(9) 0.0306(13) -0.0033(10)

loop_
_atom_type_symbol
_atom_type_description
_atom_type_scat_dispersion_real
_atom_type_scat_dispersion_imag
_atom_type_scat_source
C C 0.0033 0.0016 'International Tables Vol C Tables 4.2.6.8 and 6.1.1.4'
H H 0.0000 0.0000 'International Tables Vol C Tables 4.2.6.8 and 6.1.1.4'
N N 0.0061 0.0033 'International Tables Vol C Tables 4.2.6.8 and 6.1.1.4'

loop_
_geom_angle_atom_site_label_1
_geom_angle_atom_site_label_2
_geom_angle_atom_site_label_3
_geom_angle
_geom_angle_publ_flag
C5 N1 C2 103.48(17) n
N1 C2 C3 106.96(17) n
C2 C3 C4 104.53(18) n
C3 C4 C5 104.77(18) n
N1 C5 C4 107.11(19) n

loop_
_geom_bond_atom_site_label_1
_geom_bond_atom_site_label_2
_geom_bond_distance
_geom_bond_publ_flag
N1 C5 1.456(3) n
N1 C2 1.459(3) n
C2 C3 1.518(3) n
C3 C4 1.519(3) n
C4 C5 1.522(3) n
